data_7707870
loop_
_publ_author_name
'Sun, Chen'
'Oswald, Victoria F.'
'Hill, Ethan A.'
'Ziller, Joseph W.'
'Borovik, A. S.'

_publ_section_title
;
 Investigation of iron-ammine and amido complexes within a
 C<sub>3</sub>-symmetrical phosphinic amido tripodal ligand.
;
_journal_issue 32
_journal_name_full 'Dalton transactions (Cambridge, England : 2003)'
_journal_page_first 11197
_journal_page_last 11205
_journal_paper_doi 10.1039/d1dt01032h
_journal_volume 50
_journal_year 2021
_chemical_formula_sum 'C84 H84 B F4 Fe2 K N8 O6 P6'
_chemical_formula_weight 1725.02
_chemical_properties_physical Air-sensitive,Moisture-sensitive,Oxygen-sensitive
_space_group_crystal_system triclinic
_space_group_IT_number 2
_space_group_name_Hall '-P 1'
_space_group_name_H-M_alt 'P -1'
_atom_sites_solution_hydrogens geom
_atom_sites_solution_primary direct
_atom_sites_solution_secondary difmap
_audit_creation_method SHELXL-2014/7
_audit_update_record
;
2021-01-02 deposited with the CCDC.	2021-07-20 downloaded from the CCDC.
;
_cell_angle_alpha 93.3944(19)
_cell_angle_beta 90.1241(18)
_cell_angle_gamma 95.9266(17)
_cell_formula_units_Z 2
_cell_length_a 14.409(2)
_cell_length_b 16.274(2)
_cell_length_c 18.382(3)
_cell_measurement_reflns_used 9928
_cell_measurement_temperature 88(2)
_cell_measurement_theta_max 26.35
_cell_measurement_theta_min 2.49
_cell_volume 4279.7(11)
_computing_cell_refinement 'Bruker SAINT 8.34a, 2013'
_computing_data_collection 'Bruker APEX2 2014.11-0, 2014'
_computing_data_reduction 'Bruker SAINT 8.34a, 2013'
_computing_molecular_graphics 'Bruker SHELXTL'
_computing_publication_material 'Bruker SHELXTL'
_computing_structure_refinement 'SHELXL-2014/7 (Sheldrick, 2014)'
_computing_structure_solution 'Bruker SHELXTL 2014/4'
_diffrn_ambient_temperature 88(2)
_diffrn_measured_fraction_theta_full 0.997
_diffrn_measured_fraction_theta_max 0.991
_diffrn_measurement_device_type 'Bruker SMART APEX II CCD'
_diffrn_measurement_method '\f and \w scans'
_diffrn_radiation_type MoK\a
_diffrn_radiation_wavelength 0.71073
_diffrn_reflns_av_R_equivalents 0.0361
_diffrn_reflns_av_unetI/netI 0.0471
_diffrn_reflns_Laue_measured_fraction_full 0.997
_diffrn_reflns_Laue_measured_fraction_max 0.991
_diffrn_reflns_limit_h_max 18
_diffrn_reflns_limit_h_min -17
_diffrn_reflns_limit_k_max 20
_diffrn_reflns_limit_k_min -20
_diffrn_reflns_limit_l_max 22
_diffrn_reflns_limit_l_min -22
_diffrn_reflns_number 44839
_diffrn_reflns_point_group_measured_fraction_full 0.997
_diffrn_reflns_point_group_measured_fraction_max 0.991
_diffrn_reflns_theta_full 25.500
_diffrn_reflns_theta_max 26.413
_diffrn_reflns_theta_min 1.421
_diffrn_source 'fine-focus sealed tube'
_exptl_absorpt_coefficient_mu 0.564
_exptl_absorpt_correction_T_max 0.8013
_exptl_absorpt_correction_T_min 0.7242
_exptl_absorpt_correction_type multi-scan
_exptl_absorpt_process_details 'Bruker SADABS 2014/5'
_exptl_crystal_colour red
_exptl_crystal_density_diffrn 1.339
_exptl_crystal_density_meas ?
_exptl_crystal_density_method not_measured
_exptl_crystal_description irregular
_exptl_crystal_F_000 1788
_exptl_crystal_recrystallization_method 'Re-crystallisation from solvent: acetonitrile, diethyl ether'
_exptl_crystal_size_max 0.413
_exptl_crystal_size_mid 0.398
_exptl_crystal_size_min 0.269
_refine_diff_density_max 4.440
_refine_diff_density_min -1.334
_refine_diff_density_rms 0.168
_refine_ls_extinction_method none
_refine_ls_goodness_of_fit_ref 1.018
_refine_ls_hydrogen_treatment constr
_refine_ls_matrix_type full
_refine_ls_number_parameters 964
_refine_ls_number_reflns 17424
_refine_ls_number_restraints 0
_refine_ls_restrained_S_all 1.018
_refine_ls_R_factor_all 0.1374
_refine_ls_R_factor_gt 0.1076
_refine_ls_shift/su_max 0.001
_refine_ls_shift/su_mean 0.000
_refine_ls_structure_factor_coef Fsqd
_refine_ls_weighting_details 'w=1/[\s^2^(Fo^2^)+(0.1641P)^2^+34.7306P] where P=(Fo^2^+2Fc^2^)/3'
_refine_ls_weighting_scheme calc
_refine_ls_wR_factor_gt 0.2882
_refine_ls_wR_factor_ref 0.3166
_reflns_Friedel_coverage 0.000
_reflns_number_gt 12798
_reflns_number_total 17424
_reflns_threshold_expression 'I > 2\s(I)'
_cod_data_source_file d1dt01032h2.cif
_cod_data_source_block asb362
_cod_depositor_comments
;
The following automatic conversions were performed:

data item '_exptl_crystal_density_meas' value 'not_measured' was
changed to '?' -- the value is perceived as not measured.

Automatic conversion script
Id: cif_fix_values 7556 2019-12-06 15:28:31Z antanas 

 Adding full bibliography for 7707868--7707872.cif.
;
_cod_original_cell_volume 4279.9(11)
_cod_database_code 7707870
_shelx_shelxl_version_number 2014/7
_shelx_space_group_comment
; 
The symmetry employed for this shelxl refinement is uniquely defined 
by the following loop, which should always be used as a source of 
symmetry information in preference to the above space-group names. 
They are only intended as comments. 
;
_shelx_estimated_absorpt_t_min 0.800
_shelx_estimated_absorpt_t_max 0.863

loop_
_space_group_symop_operation_xyz
'x, y, z'
'-x, -y, -z'

loop_
_atom_site_label
_atom_site_type_symbol
_atom_site_fract_x
_atom_site_fract_y
_atom_site_fract_z
_atom_site_U_iso_or_equiv
_atom_site_adp_type
_atom_site_occupancy
_atom_site_site_symmetry_order
_atom_site_calc_flag
_atom_site_refinement_flags_posn
_atom_site_refinement_flags_adp
_atom_site_refinement_flags_occupancy
_atom_site_disorder_assembly
_atom_site_disorder_group
Fe1 Fe 0.71137(5) 0.90022(5) 0.62146(4) 0.0180(2) Uani 1 1 d . . . . .
Fe2 Fe 0.77634(7) 0.59937(6) 0.90209(9) 0.0188(3) Uani 0.8 1 d . . P A 1
Fe3 Fe 0.7853(4) 0.5968(3) 0.8708(3) 0.0181(13) Uiso 0.2 1 d . . P A 2
K1 K 0.75205(8) 0.74189(7) 0.74965(6) 0.0211(3) Uani 1 1 d . . . . .
P1 P 0.90352(10) 0.84434(10) 0.60009(8) 0.0219(3) Uani 1 1 d . . . . .
P2 P 0.57922(10) 0.77135(10) 0.58368(9) 0.0234(3) Uani 1 1 d . . . . .
P3 P 0.70161(11) 0.97612(9) 0.75834(8) 0.0230(3) Uani 1 1 d . . . . .
P4 P 0.80553(13) 0.51102(11) 0.75275(11) 0.0347(4) Uani 1 1 d . . . . .
P5 P 0.91367(10) 0.73089(9) 0.92625(9) 0.0244(3) Uani 1 1 d . . . . .
P6 P 0.59846(10) 0.63996(9) 0.90826(9) 0.0219(3) Uani 1 1 d . . . . .
N1 N 0.7006(3) 1.0045(3) 0.5408(3) 0.0232(10) Uani 1 1 d . . . . .
N2 N 0.8405(4) 0.9183(4) 0.5859(3) 0.0312(12) Uani 1 1 d . . . . .
N3 N 0.6270(4) 0.8479(3) 0.5415(3) 0.0281(11) Uani 1 1 d . . . . .
N4 N 0.6574(4) 0.9910(3) 0.6804(3) 0.0264(11) Uani 1 1 d . . . . .
N5 N 0.7961(4) 0.5027(4) 0.9856(4) 0.0464(18) Uani 1 1 d . . . . .
N6 N 0.8248(5) 0.5081(4) 0.8404(4) 0.0518(18) Uani 1 1 d . . . . .
N7 N 0.8627(4) 0.6586(3) 0.9728(3) 0.0337(13) Uani 1 1 d . . . . .
N8 N 0.6457(4) 0.5600(3) 0.9309(4) 0.0371(14) Uani 1 1 d . . . . .
O1 O 0.8471(4) 0.7717(4) 0.6295(3) 0.0503(15) Uani 1 1 d . . . . .
O2 O 0.6302(3) 0.7844(3) 0.6552(2) 0.0270(9) Uani 1 1 d . . . . .
O3 O 0.7526(3) 0.9007(3) 0.7437(2) 0.0258(9) Uani 1 1 d . . . . .
O4 O 0.7583(4) 0.5858(3) 0.7410(3) 0.0531(15) Uani 1 1 d . . . . .
O5 O 0.8709(3) 0.7123(3) 0.8522(3) 0.0310(10) Uani 1 1 d . . . . .
O6 O 0.6794(3) 0.6894(3) 0.8739(3) 0.0327(10) Uani 1 1 d . . . . .
C1 C 0.7865(5) 1.0057(5) 0.4962(4) 0.0358(16) Uani 1 1 d . . . . .
H1A H 0.7994 1.0601 0.4748 0.043 Uiso 1 1 calc R U . . .
H1B H 0.7779 0.9625 0.4559 0.043 Uiso 1 1 calc R U . . .
C2 C 0.8679(4) 0.9900(4) 0.5439(4) 0.0292(14) Uani 1 1 d . . . . .
H2A H 0.9223 0.9795 0.5132 0.035 Uiso 1 1 calc R U . . .
H2B H 0.8857 1.0391 0.5772 0.035 Uiso 1 1 calc R U . . .
C3 C 0.6145(5) 0.9826(5) 0.4971(4) 0.0381(16) Uani 1 1 d . . . . .
H3A H 0.6183 1.0129 0.4519 0.046 Uiso 1 1 calc R U . . .
H3B H 0.5601 0.9990 0.5252 0.046 Uiso 1 1 calc R U . . .
C4 C 0.6018(5) 0.8895(4) 0.4780(4) 0.0329(15) Uani 1 1 d . . . . .
H4A H 0.5361 0.8717 0.4639 0.039 Uiso 1 1 calc R U . . .
H4B H 0.6422 0.8756 0.4365 0.039 Uiso 1 1 calc R U . . .
C5 C 0.6972(5) 1.0831(4) 0.5838(4) 0.0393(17) Uani 1 1 d . . . . .
H5A H 0.6713 1.1239 0.5537 0.047 Uiso 1 1 calc R U . . .
H5B H 0.7611 1.1057 0.5995 0.047 Uiso 1 1 calc R U . . .
C6 C 0.6357(5) 1.0687(4) 0.6511(4) 0.0291(14) Uani 1 1 d . . . . .
H6A H 0.6489 1.1151 0.6882 0.035 Uiso 1 1 calc R U . . .
H6B H 0.5689 1.0649 0.6372 0.035 Uiso 1 1 calc R U . . .
C7 C 0.9584(4) 0.8167(4) 0.5146(3) 0.0256(12) Uani 1 1 d . . . . .
C8 C 1.0466(4) 0.7916(4) 0.5118(4) 0.0307(14) Uani 1 1 d . . . . .
H8A H 1.0816 0.7917 0.5557 0.037 Uiso 1 1 calc R U . . .
C9 C 1.0860(5) 0.7662(4) 0.4465(4) 0.0353(16) Uani 1 1 d . . . . .
H9A H 1.1455 0.7460 0.4465 0.042 Uiso 1 1 calc R U . . .
C10 C 1.0398(6) 0.7701(6) 0.3830(5) 0.054(2) Uani 1 1 d . . . . .
H10A H 1.0674 0.7541 0.3382 0.065 Uiso 1 1 calc R U . . .
C11 C 0.9512(7) 0.7978(6) 0.3836(4) 0.055(2) Uani 1 1 d . . . . .
H11A H 0.9188 0.8018 0.3391 0.066 Uiso 1 1 calc R U . . .
C12 C 0.9106(6) 0.8196(5) 0.4492(4) 0.0405(17) Uani 1 1 d . . . . .
H12A H 0.8496 0.8367 0.4495 0.049 Uiso 1 1 calc R U . . .
C13 C 0.9991(4) 0.8798(4) 0.6620(3) 0.0211(12) Uani 1 1 d . . . . .
C14 C 1.0185(5) 0.8336(5) 0.7197(4) 0.0376(16) Uani 1 1 d . . . . .
H14A H 0.9825 0.7824 0.7264 0.045 Uiso 1 1 calc R U . . .
C15 C 1.0917(5) 0.8625(6) 0.7685(4) 0.048(2) Uani 1 1 d . . . . .
H15A H 1.1055 0.8301 0.8077 0.058 Uiso 1 1 calc R U . . .
C16 C 1.1433(5) 0.9370(5) 0.7600(4) 0.0383(17) Uani 1 1 d . . . . .
H16A H 1.1921 0.9565 0.7934 0.046 Uiso 1 1 calc R U . . .
C17 C 1.1241(5) 0.9830(5) 0.7031(4) 0.0367(16) Uani 1 1 d . . . . .
H17A H 1.1599 1.0344 0.6966 0.044 Uiso 1 1 calc R U . . .
C18 C 1.0520(4) 0.9545(4) 0.6545(4) 0.0318(14) Uani 1 1 d . . . . .
H18A H 1.0390 0.9872 0.6153 0.038 Uiso 1 1 calc R U . . .
C19 C 0.5932(5) 0.6724(4) 0.5386(4) 0.0306(14) Uani 1 1 d . . . . .
C20 C 0.6164(7) 0.6072(5) 0.5748(5) 0.052(2) Uani 1 1 d . . . . .
H20A H 0.6235 0.6129 0.6263 0.063 Uiso 1 1 calc R U . . .
C21 C 0.6302(7) 0.5319(6) 0.5382(6) 0.065(3) Uani 1 1 d . . . . .
H21A H 0.6452 0.4870 0.5652 0.078 Uiso 1 1 calc R U . . .
C22 C 0.6225(8) 0.5223(6) 0.4663(6) 0.073(3) Uani 1 1 d . . . . .
H22A H 0.6373 0.4726 0.4413 0.088 Uiso 1 1 calc R U . . .
C23 C 0.5921(16) 0.5868(7) 0.4275(6) 0.144(9) Uani 1 1 d . . . . .
H23A H 0.5801 0.5789 0.3766 0.173 Uiso 1 1 calc R U . . .
C24 C 0.5797(13) 0.6624(6) 0.4643(5) 0.111(6) Uani 1 1 d . . . . .
H24A H 0.5619 0.7069 0.4381 0.133 Uiso 1 1 calc R U . . .
C25 C 0.4557(4) 0.7788(4) 0.5965(4) 0.0278(13) Uani 1 1 d . . . . .
C26 C 0.4318(5) 0.8451(4) 0.6410(4) 0.0358(15) Uani 1 1 d . . . . .
H26A H 0.4793 0.8849 0.6610 0.043 Uiso 1 1 calc R U . . .
C27 C 0.3389(5) 0.8535(5) 0.6567(5) 0.0443(18) Uani 1 1 d . . . . .
H27A H 0.3231 0.8992 0.6870 0.053 Uiso 1 1 calc R U . . .
C28 C 0.2692(5) 0.7955(6) 0.6283(5) 0.047(2) Uani 1 1 d . . . . .
H28A H 0.2058 0.8005 0.6403 0.056 Uiso 1 1 calc R U . . .
C29 C 0.2918(5) 0.7309(5) 0.5827(5) 0.0452(19) Uani 1 1 d . . . . .
H29A H 0.2438 0.6923 0.5618 0.054 Uiso 1 1 calc R U . . .
C30 C 0.3855(5) 0.7214(4) 0.5666(4) 0.0381(16) Uani 1 1 d . . . . .
H30A H 0.4009 0.6761 0.5356 0.046 Uiso 1 1 calc R U . . .
C31 C 0.6125(5) 0.9606(4) 0.8255(4) 0.0326(15) Uani 1 1 d . . . . .
C32 C 0.5257(5) 0.9841(5) 0.8144(4) 0.0434(18) Uani 1 1 d . . . . .
H32A H 0.5131 1.0117 0.7719 0.052 Uiso 1 1 calc R U . . .
C33 C 0.4552(6) 0.9679(6) 0.8650(5) 0.056(2) Uani 1 1 d . . . . .
H33A H 0.3943 0.9828 0.8564 0.067 Uiso 1 1 calc R U . . .
C34 C 0.4748(6) 0.9299(6) 0.9280(5) 0.054(2) Uani 1 1 d . . . . .
H34A H 0.4271 0.9191 0.9628 0.065 Uiso 1 1 calc R U . . .
C35 C 0.5618(7) 0.9079(5) 0.9403(4) 0.050(2) Uani 1 1 d . . . . .
H35A H 0.5746 0.8827 0.9841 0.060 Uiso 1 1 calc R U . . .
C36 C 0.6315(6) 0.9216(4) 0.8900(4) 0.0392(17) Uani 1 1 d . . . . .
H36A H 0.6917 0.9051 0.8984 0.047 Uiso 1 1 calc R U . . .
C37 C 0.7823(5) 1.0633(4) 0.7902(3) 0.0272(13) Uani 1 1 d . . . . .
C38 C 0.8770(5) 1.0622(5) 0.7722(4) 0.0392(17) Uani 1 1 d . . . . .
H38A H 0.8979 1.0155 0.7460 0.047 Uiso 1 1 calc R U . . .
C39 C 0.9395(6) 1.1298(5) 0.7929(4) 0.048(2) Uani 1 1 d . . . . .
H39A H 1.0035 1.1291 0.7809 0.058 Uiso 1 1 calc R U . . .
C40 C 0.9113(6) 1.1972(5) 0.8300(4) 0.047(2) Uani 1 1 d . . . . .
H40A H 0.9549 1.2437 0.8428 0.057 Uiso 1 1 calc R U . . .
C41 C 0.8190(6) 1.1977(5) 0.8491(5) 0.053(2) Uani 1 1 d . . . . .
H41A H 0.7995 1.2445 0.8760 0.063 Uiso 1 1 calc R U . . .
C42 C 0.7538(5) 1.1307(4) 0.8297(4) 0.0416(18) Uani 1 1 d . . . . .
H42A H 0.6904 1.1315 0.8435 0.050 Uiso 1 1 calc R U . . .
C43 C 0.8685(12) 0.4586(11) 0.9586(9) 0.050(4) Uiso 0.5 1 d . . P A 1
H43A H 0.8732 0.4088 0.9864 0.060 Uiso 0.5 1 calc R U P A 1
H43B H 0.9289 0.4936 0.9623 0.060 Uiso 0.5 1 calc R U P A 1
C44 C 0.8455(11) 0.4359(9) 0.8854(9) 0.029(3) Uiso 0.5 1 d . . P A 1
H44A H 0.7900 0.3944 0.8837 0.035 Uiso 0.5 1 calc R U P A 1
H44B H 0.8977 0.4091 0.8626 0.035 Uiso 0.5 1 calc R U P A 1
C45 C 0.8275(11) 0.5542(10) 1.0615(9) 0.042(3) Uiso 0.5 1 d . . P A 1
H45A H 0.7749 0.5792 1.0856 0.051 Uiso 0.5 1 calc R U P A 1
H45B H 0.8572 0.5200 1.0958 0.051 Uiso 0.5 1 calc R U P A 1
C46 C 0.8963(12) 0.6176(11) 1.0299(10) 0.027(5) Uiso 0.5 1 d . . P A 1
H46A H 0.9184 0.6593 1.0692 0.032 Uiso 0.5 1 calc R U P A 1
H46B H 0.9509 0.5900 1.0125 0.032 Uiso 0.5 1 calc R U P A 1
C47 C 0.7102(10) 0.4588(10) 1.0027(9) 0.038(3) Uiso 0.5 1 d . . P A 1
H47A H 0.7144 0.4394 1.0525 0.046 Uiso 0.5 1 calc R U P A 1
H47B H 0.6991 0.4093 0.9686 0.046 Uiso 0.5 1 calc R U P A 1
C48 C 0.6259(7) 0.5102(6) 0.9986(6) 0.0084(18) Uiso 0.5 1 d . . P A 1
H48A H 0.5667 0.4737 0.9929 0.010 Uiso 0.5 1 calc R U P A 1
H48B H 0.6226 0.5473 1.0429 0.010 Uiso 0.5 1 calc R U P A 1
C43B C 0.7984(10) 0.4216(9) 0.9399(8) 0.037(3) Uiso 0.5 1 d . . P A 2
H43C H 0.7337 0.3989 0.9269 0.044 Uiso 0.5 1 calc R U P A 2
H43D H 0.8260 0.3811 0.9693 0.044 Uiso 0.5 1 calc R U P A 2
C44B C 0.8615(13) 0.4343(11) 0.8621(11) 0.041(4) Uiso 0.5 1 d . . P A 2
H44C H 0.9294 0.4433 0.8721 0.050 Uiso 0.5 1 calc R U P A 2
H44D H 0.8477 0.3872 0.8258 0.050 Uiso 0.5 1 calc R U P A 2
C45B C 0.8838(10) 0.5274(9) 1.0198(8) 0.034(3) Uiso 0.5 1 d . . P A 2
H45C H 0.9345 0.5164 0.9855 0.041 Uiso 0.5 1 calc R U P A 2
H45D H 0.8905 0.4946 1.0628 0.041 Uiso 0.5 1 calc R U P A 2
C46B C 0.8938(12) 0.6289(10) 1.0463(10) 0.026(4) Uiso 0.5 1 d . . P A 2
H46C H 0.8509 0.6417 1.0865 0.031 Uiso 0.5 1 calc R U P A 2
H46D H 0.9586 0.6507 1.0598 0.031 Uiso 0.5 1 calc R U P A 2
C47B C 0.7151(11) 0.5015(10) 1.0332(9) 0.042(3) Uiso 0.5 1 d . . P A 2
H47C H 0.7163 0.5523 1.0658 0.050 Uiso 0.5 1 calc R U P A 2
H47D H 0.7084 0.4521 1.0624 0.050 Uiso 0.5 1 calc R U P A 2
C48B C 0.6282(13) 0.4972(11) 0.9650(11) 0.050(4) Uiso 0.5 1 d . . P A 2
H48C H 0.6299 0.4469 0.9322 0.060 Uiso 0.5 1 calc R U P A 2
H48D H 0.5656 0.4963 0.9871 0.060 Uiso 0.5 1 calc R U P A 2
C49 C 0.7318(5) 0.4187(4) 0.7222(4) 0.0396(18) Uani 1 1 d . . . . .
C50 C 0.6507(6) 0.3990(7) 0.7622(7) 0.080(4) Uani 1 1 d . . . . .
H50A H 0.6406 0.4302 0.8063 0.096 Uiso 1 1 calc R U . . .
C51 C 0.5853(6) 0.3349(7) 0.7383(6) 0.074(3) Uani 1 1 d . . . . .
H51A H 0.5297 0.3233 0.7651 0.088 Uiso 1 1 calc R U . . .
C52 C 0.6007(5) 0.2882(5) 0.6760(5) 0.0406(17) Uani 1 1 d . . . . .
H52A H 0.5558 0.2443 0.6590 0.049 Uiso 1 1 calc R U . . .
C53 C 0.6825(6) 0.3056(4) 0.6379(5) 0.0448(19) Uani 1 1 d . . . . .
H53A H 0.6940 0.2726 0.5951 0.054 Uiso 1 1 calc R U . . .
C54 C 0.7480(5) 0.3702(4) 0.6611(4) 0.0359(16) Uani 1 1 d . . . . .
H54A H 0.8040 0.3809 0.6346 0.043 Uiso 1 1 calc R U . . .
C55 C 0.9175(8) 0.5049(7) 0.7149(6) 0.042(2) Uiso 0.7 1 d . . P A 1
C56 C 0.9670(9) 0.4366(8) 0.7159(7) 0.055(3) Uiso 0.7 1 d . . P A 1
H56A H 0.9377 0.3867 0.7335 0.066 Uiso 0.7 1 calc R U P A 1
C57 C 1.0584(12) 0.4392(11) 0.6918(9) 0.079(4) Uiso 0.7 1 d . . P A 1
H57A H 1.0933 0.3927 0.6922 0.095 Uiso 0.7 1 calc R U P A 1
C58 C 1.0957(11) 0.5158(9) 0.6667(8) 0.067(4) Uiso 0.7 1 d . . P A 1
H58A H 1.1580 0.5198 0.6494 0.080 Uiso 0.7 1 calc R U P A 1
C59 C 1.0514(11) 0.5815(10) 0.6653(9) 0.070(4) Uiso 0.7 1 d . . P A 1
H59A H 1.0814 0.6311 0.6478 0.084 Uiso 0.7 1 calc R U P A 1
C60 C 0.9600(9) 0.5785(8) 0.6896(7) 0.055(3) Uiso 0.7 1 d . . P A 1
H60A H 0.9270 0.6260 0.6891 0.067 Uiso 0.7 1 calc R U P A 1
C55B C 0.8974(11) 0.5370(11) 0.6740(9) 0.036(5) Uiso 0.3 1 d G . P A 2
C56B C 0.9855(13) 0.5102(12) 0.6802(10) 0.054(7) Uiso 0.3 1 d G . P A 2
H56B H 1.0006 0.4811 0.7211 0.064 Uiso 0.3 1 calc R U P A 2
C57B C 1.0514(11) 0.5261(15) 0.6263(13) 0.073(10) Uiso 0.3 1 d G . P A 2
H57B H 1.1116 0.5078 0.6305 0.088 Uiso 0.3 1 calc R U P A 2
C58B C 1.0293(15) 0.5688(16) 0.5664(11) 0.078(10) Uiso 0.3 1 d G . P A 2
H58B H 1.0744 0.5796 0.5296 0.094 Uiso 0.3 1 calc R U P A 2
C59B C 0.9412(16) 0.5955(15) 0.5603(10) 0.102(14) Uiso 0.3 1 d G . P A 2
H59B H 0.9261 0.6246 0.5193 0.122 Uiso 0.3 1 calc R U P A 2
C60B C 0.8753(12) 0.5796(12) 0.6141(10) 0.049(6) Uiso 0.3 1 d G . P A 2
H60B H 0.8151 0.5979 0.6099 0.059 Uiso 0.3 1 calc R U P A 2
C61 C 1.0386(4) 0.7272(4) 0.9209(4) 0.0285(14) Uani 1 1 d . . . . .
C62 C 1.1020(5) 0.7817(4) 0.9621(5) 0.0395(17) Uani 1 1 d . . . . .
H62A H 1.0807 0.8193 0.9983 0.047 Uiso 1 1 calc R U . . .
C63 C 1.1973(5) 0.7800(5) 0.9491(5) 0.050(2) Uani 1 1 d . . . . .
H63A H 1.2411 0.8172 0.9765 0.060 Uiso 1 1 calc R U . . .
C64 C 1.2279(5) 0.7266(6) 0.8983(5) 0.051(2) Uani 1 1 d . . . . .
H64A H 1.2930 0.7271 0.8898 0.061 Uiso 1 1 calc R U . . .
C65 C 1.1657(5) 0.6706(6) 0.8582(5) 0.052(2) Uani 1 1 d . . . . .
H65A H 1.1884 0.6328 0.8229 0.063 Uiso 1 1 calc R U . . .
C66 C 1.0697(5) 0.6697(5) 0.8698(4) 0.0404(17) Uani 1 1 d . . . . .
H66A H 1.0266 0.6308 0.8435 0.049 Uiso 1 1 calc R U . . .
C67 C 0.8944(4) 0.8316(4) 0.9663(3) 0.0225(12) Uani 1 1 d . . . . .
C68 C 0.8666(6) 0.8399(4) 1.0380(4) 0.046(2) Uani 1 1 d . . . . .
H68A H 0.8594 0.7925 1.0661 0.055 Uiso 1 1 calc R U . . .
C69 C 0.8493(8) 0.9152(5) 1.0692(4) 0.057(2) Uani 1 1 d . . . . .
H69A H 0.8317 0.9200 1.1190 0.068 Uiso 1 1 calc R U . . .
C70 C 0.8576(6) 0.9851(4) 1.0280(4) 0.0414(17) Uani 1 1 d . . . . .
H70A H 0.8438 1.0371 1.0492 0.050 Uiso 1 1 calc R U . . .
C71 C 0.8854(5) 0.9782(4) 0.9575(4) 0.0385(16) Uani 1 1 d . . . . .
H71A H 0.8918 1.0257 0.9295 0.046 Uiso 1 1 calc R U . . .
C72 C 0.9045(5) 0.9015(4) 0.9259(4) 0.0303(14) Uani 1 1 d . . . . .
H72A H 0.9245 0.8972 0.8767 0.036 Uiso 1 1 calc R U . . .
C73 C 0.5556(5) 0.6934(4) 0.9863(3) 0.0312(14) Uani 1 1 d . . . . .
C74 C 0.4638(4) 0.7085(4) 0.9965(4) 0.0291(14) Uani 1 1 d . . . . .
H74A H 0.4185 0.6890 0.9602 0.035 Uiso 1 1 calc R U . . .
C75 C 0.4365(6) 0.7516(5) 1.0589(4) 0.0451(19) Uani 1 1 d . . . . .
H75A H 0.3726 0.7589 1.0666 0.054 Uiso 1 1 calc R U . . .
C76 C 0.5035(7) 0.7839(8) 1.1099(5) 0.071(3) Uani 1 1 d . . . . .
H76A H 0.4853 0.8147 1.1521 0.085 Uiso 1 1 calc R U . . .
C77 C 0.5988(8) 0.7719(9) 1.1001(5) 0.082(4) Uani 1 1 d . . . . .
H77A H 0.6450 0.7960 1.1340 0.098 Uiso 1 1 calc R U . . .
C78 C 0.6227(7) 0.7241(8) 1.0398(5) 0.068(3) Uani 1 1 d . . . . .
H78A H 0.6854 0.7117 1.0343 0.082 Uiso 1 1 calc R U . . .
C79 C 0.5027(4) 0.6167(4) 0.8445(3) 0.0256(13) Uani 1 1 d . . . . .
C80 C 0.4624(5) 0.5374(5) 0.8320(4) 0.0427(18) Uani 1 1 d . . . . .
H80A H 0.4841 0.4946 0.8584 0.051 Uiso 1 1 calc R U . . .
C81 C 0.3902(6) 0.5178(6) 0.7814(5) 0.060(3) Uani 1 1 d . . . . .
H81A H 0.3630 0.4623 0.7731 0.072 Uiso 1 1 calc R U . . .
C82 C 0.3590(6) 0.5798(8) 0.7440(5) 0.064(3) Uani 1 1 d . . . . .
H82A H 0.3100 0.5674 0.7091 0.076 Uiso 1 1 calc R U . . .
C83 C 0.3988(5) 0.6610(7) 0.7567(5) 0.058(3) Uani 1 1 d . . . . .
H83A H 0.3764 0.7038 0.7308 0.069 Uiso 1 1 calc R U . . .
C84 C 0.4711(5) 0.6799(6) 0.8072(4) 0.0451(19) Uani 1 1 d . . . . .
H84A H 0.4983 0.7353 0.8159 0.054 Uiso 1 1 calc R U . . .
B1 B 0.6509(8) 0.8854(7) 1.2836(6) 0.060(3) Uiso 1 1 d . . . . .
F1 F 0.7264(5) 0.8627(4) 1.3320(4) 0.0882(19) Uiso 1 1 d . . . . .
F2 F 0.6902(6) 0.9091(5) 1.2202(5) 0.112(3) Uiso 1 1 d . . . . .
F3 F 0.6102(6) 0.9518(5) 1.3199(5) 0.115(3) Uiso 1 1 d . . . . .
F4 F 0.5910(5) 0.8180(4) 1.2753(4) 0.091(2) Uiso 1 1 d . . . . .

loop_
_atom_site_aniso_label
_atom_site_aniso_U_11
_atom_site_aniso_U_22
_atom_site_aniso_U_33
_atom_site_aniso_U_23
_atom_site_aniso_U_13
_atom_site_aniso_U_12
Fe1 0.0151(4) 0.0182(4) 0.0207(4) 0.0009(3) 0.0001(3) 0.0019(3)
Fe2 0.0126(5) 0.0139(5) 0.0303(8) 0.0061(5) -0.0019(5) 0.0011(4)
K1 0.0173(6) 0.0256(6) 0.0199(6) 0.0032(5) -0.0006(5) -0.0013(5)
P1 0.0108(6) 0.0348(8) 0.0194(7) 0.0022(6) 0.0024(5) -0.0007(6)
P2 0.0160(7) 0.0227(8) 0.0304(8) -0.0011(6) -0.0056(6) -0.0017(6)
P3 0.0253(8) 0.0196(7) 0.0224(8) -0.0034(6) 0.0048(6) -0.0028(6)
P4 0.0320(9) 0.0240(8) 0.0449(11) -0.0157(7) 0.0125(8) -0.0020(7)
P5 0.0137(7) 0.0211(7) 0.0381(9) 0.0029(6) -0.0050(6) -0.0008(6)
P6 0.0112(7) 0.0237(7) 0.0303(8) -0.0003(6) -0.0001(6) 0.0011(5)
N1 0.020(2) 0.021(2) 0.029(3) 0.005(2) -0.002(2) 0.0020(19)
N2 0.018(3) 0.050(3) 0.028(3) 0.008(2) -0.002(2) 0.013(2)
N3 0.028(3) 0.029(3) 0.026(3) 0.002(2) -0.004(2) -0.006(2)
N4 0.022(3) 0.020(2) 0.037(3) 0.001(2) 0.004(2) 0.006(2)
N5 0.018(3) 0.030(3) 0.095(5) 0.033(3) -0.002(3) 0.003(2)
N6 0.066(5) 0.026(3) 0.064(5) 0.004(3) -0.027(4) 0.007(3)
N7 0.019(3) 0.025(3) 0.057(4) 0.013(3) -0.005(2) -0.001(2)
N8 0.020(3) 0.027(3) 0.064(4) 0.002(3) -0.014(3) 0.003(2)
O1 0.043(3) 0.071(4) 0.030(3) 0.008(2) 0.005(2) -0.032(3)
O2 0.018(2) 0.032(2) 0.031(2) -0.0007(18) -0.0070(17) 0.0058(17)
O3 0.029(2) 0.023(2) 0.024(2) -0.0020(17) -0.0019(17) 0.0009(17)
O4 0.058(4) 0.030(3) 0.071(4) 0.011(3) -0.019(3) -0.003(2)
O5 0.022(2) 0.031(2) 0.040(3) -0.0070(19) -0.0060(19) 0.0075(18)
O6 0.020(2) 0.041(3) 0.035(3) -0.002(2) 0.0055(18) -0.0064(19)
C1 0.029(3) 0.041(4) 0.038(4) 0.013(3) 0.007(3) 0.004(3)
C2 0.017(3) 0.039(4) 0.032(3) 0.004(3) 0.002(2) 0.001(3)
C3 0.032(4) 0.044(4) 0.040(4) 0.011(3) -0.002(3) 0.010(3)
C4 0.026(3) 0.040(4) 0.032(3) 0.003(3) -0.011(3) 0.000(3)
C5 0.039(4) 0.027(3) 0.054(5) 0.006(3) -0.002(3) 0.008(3)
C6 0.033(3) 0.027(3) 0.030(3) 0.000(3) 0.004(3) 0.013(3)
C7 0.028(3) 0.026(3) 0.022(3) 0.001(2) 0.000(2) 0.001(2)
C8 0.022(3) 0.035(4) 0.033(3) -0.004(3) 0.007(3) -0.003(3)
C9 0.040(4) 0.033(4) 0.032(4) -0.004(3) 0.017(3) 0.002(3)
C10 0.063(6) 0.062(5) 0.040(5) -0.011(4) 0.014(4) 0.024(4)
C11 0.071(6) 0.067(6) 0.029(4) -0.011(4) -0.007(4) 0.023(5)
C12 0.043(4) 0.046(4) 0.034(4) -0.005(3) -0.006(3) 0.013(3)
C13 0.016(3) 0.032(3) 0.016(3) 0.002(2) 0.002(2) 0.007(2)
C14 0.024(3) 0.044(4) 0.047(4) 0.020(3) -0.004(3) 0.001(3)
C15 0.032(4) 0.071(6) 0.043(4) 0.024(4) -0.007(3) 0.003(4)
C16 0.019(3) 0.069(5) 0.025(3) -0.006(3) -0.004(2) -0.001(3)
C17 0.024(3) 0.042(4) 0.041(4) -0.004(3) -0.004(3) -0.006(3)
C18 0.022(3) 0.040(4) 0.033(4) 0.011(3) -0.004(3) -0.001(3)
C19 0.026(3) 0.024(3) 0.040(4) -0.003(3) -0.005(3) -0.004(2)
C20 0.078(6) 0.034(4) 0.046(5) -0.003(3) -0.011(4) 0.015(4)
C21 0.066(6) 0.037(5) 0.094(8) -0.002(5) -0.027(6) 0.013(4)
C22 0.098(8) 0.037(5) 0.079(7) -0.023(5) 0.011(6) -0.008(5)
C23 0.35(3) 0.042(6) 0.041(6) -0.017(5) 0.005(10) 0.026(10)
C24 0.26(2) 0.039(5) 0.037(5) -0.008(4) -0.014(8) 0.033(8)
C25 0.018(3) 0.032(3) 0.033(3) 0.007(3) -0.010(2) -0.001(2)
C26 0.024(3) 0.036(4) 0.047(4) 0.002(3) -0.002(3) 0.000(3)
C27 0.025(4) 0.055(5) 0.054(5) 0.004(4) 0.008(3) 0.011(3)
C28 0.018(3) 0.064(5) 0.059(5) 0.015(4) -0.002(3) 0.003(3)
C29 0.019(3) 0.052(5) 0.061(5) 0.010(4) -0.018(3) -0.012(3)
C30 0.027(3) 0.034(4) 0.051(4) 0.000(3) -0.017(3) -0.005(3)
C31 0.038(4) 0.022(3) 0.034(3) -0.011(3) 0.011(3) -0.009(3)
C32 0.033(4) 0.055(5) 0.039(4) -0.010(3) 0.003(3) -0.002(3)
C33 0.037(4) 0.064(6) 0.062(6) -0.014(5) 0.005(4) -0.004(4)
C34 0.054(5) 0.057(5) 0.047(5) -0.004(4) 0.021(4) -0.015(4)
C35 0.068(6) 0.043(4) 0.037(4) 0.006(3) 0.015(4) -0.006(4)
C36 0.051(4) 0.030(4) 0.035(4) 0.000(3) 0.014(3) -0.004(3)
C37 0.034(3) 0.022(3) 0.024(3) 0.000(2) 0.001(3) -0.004(3)
C38 0.035(4) 0.044(4) 0.034(4) -0.009(3) 0.012(3) -0.010(3)
C39 0.041(4) 0.058(5) 0.039(4) -0.008(4) 0.010(3) -0.021(4)
C40 0.057(5) 0.034(4) 0.044(4) -0.003(3) 0.003(4) -0.025(4)
C41 0.056(5) 0.027(4) 0.071(6) -0.019(4) 0.001(4) -0.003(4)
C42 0.039(4) 0.029(4) 0.053(5) -0.014(3) 0.004(3) -0.003(3)
C49 0.030(4) 0.035(4) 0.050(4) -0.021(3) 0.013(3) -0.001(3)
C50 0.039(5) 0.077(7) 0.111(9) -0.055(6) 0.044(5) -0.024(5)
C51 0.039(5) 0.080(7) 0.092(8) -0.033(6) 0.031(5) -0.018(5)
C52 0.025(3) 0.035(4) 0.059(5) -0.007(3) -0.001(3) -0.006(3)
C53 0.044(4) 0.027(4) 0.060(5) -0.016(3) 0.014(4) -0.001(3)
C54 0.034(4) 0.025(3) 0.047(4) -0.008(3) 0.014(3) -0.002(3)
C61 0.017(3) 0.031(3) 0.038(4) 0.014(3) -0.003(2) -0.002(2)
C62 0.024(3) 0.030(4) 0.064(5) 0.017(3) -0.011(3) -0.006(3)
C63 0.019(3) 0.055(5) 0.076(6) 0.028(4) -0.016(4) -0.009(3)
C64 0.016(3) 0.073(6) 0.068(6) 0.040(5) -0.001(3) 0.007(4)
C65 0.032(4) 0.087(7) 0.045(5) 0.027(4) 0.009(3) 0.024(4)
C66 0.025(3) 0.058(5) 0.041(4) 0.017(3) -0.002(3) 0.009(3)
C67 0.016(3) 0.023(3) 0.028(3) 0.002(2) -0.007(2) -0.004(2)
C68 0.076(6) 0.027(4) 0.033(4) 0.007(3) 0.011(4) -0.006(4)
C69 0.098(7) 0.037(4) 0.033(4) -0.005(3) 0.014(4) -0.009(4)
C70 0.049(4) 0.026(3) 0.047(4) -0.008(3) 0.007(3) 0.001(3)
C71 0.050(4) 0.026(3) 0.039(4) 0.004(3) -0.002(3) -0.001(3)
C72 0.037(4) 0.026(3) 0.027(3) 0.006(3) 0.002(3) -0.002(3)
C73 0.032(3) 0.041(4) 0.024(3) 0.006(3) 0.000(3) 0.015(3)
C74 0.025(3) 0.030(3) 0.033(3) 0.007(3) 0.007(3) 0.002(3)
C75 0.046(4) 0.053(5) 0.038(4) 0.003(3) 0.016(3) 0.011(4)
C76 0.073(7) 0.114(9) 0.029(4) -0.015(5) 0.003(4) 0.041(6)
C77 0.065(6) 0.146(11) 0.034(5) -0.030(6) -0.016(4) 0.034(7)
C78 0.049(5) 0.127(9) 0.032(4) -0.015(5) -0.011(4) 0.037(6)
C79 0.011(3) 0.040(4) 0.026(3) 0.002(3) 0.003(2) 0.005(2)
C80 0.041(4) 0.046(4) 0.039(4) -0.006(3) -0.010(3) 0.002(3)
C81 0.049(5) 0.069(6) 0.056(5) -0.025(5) -0.020(4) -0.009(4)
C82 0.027(4) 0.128(10) 0.035(4) -0.007(5) -0.014(3) 0.009(5)
C83 0.025(4) 0.108(8) 0.043(5) 0.031(5) -0.006(3) 0.011(4)
C84 0.020(3) 0.063(5) 0.054(5) 0.024(4) -0.007(3) 0.002(3)

loop_
_atom_type_symbol
_atom_type_description
_atom_type_scat_dispersion_real
_atom_type_scat_dispersion_imag
_atom_type_scat_source
C C 0.0033 0.0016 'International Tables Vol C Tables 4.2.6.8 and 6.1.1.4'
H H 0.0000 0.0000 'International Tables Vol C Tables 4.2.6.8 and 6.1.1.4'
B B 0.0013 0.0007 'International Tables Vol C Tables 4.2.6.8 and 6.1.1.4'
N N 0.0061 0.0033 'International Tables Vol C Tables 4.2.6.8 and 6.1.1.4'
O O 0.0106 0.0060 'International Tables Vol C Tables 4.2.6.8 and 6.1.1.4'
F F 0.0171 0.0103 'International Tables Vol C Tables 4.2.6.8 and 6.1.1.4'
P P 0.1023 0.0942 'International Tables Vol C Tables 4.2.6.8 and 6.1.1.4'
K K 0.2009 0.2494 'International Tables Vol C Tables 4.2.6.8 and 6.1.1.4'
Fe Fe 0.3463 0.8444 'International Tables Vol C Tables 4.2.6.8 and 6.1.1.4'

loop_
_geom_angle_atom_site_label_1
_geom_angle_atom_site_label_2
_geom_angle_atom_site_label_3
_geom_angle
_geom_angle_site_symmetry_1
_geom_angle_site_symmetry_3
_geom_angle_publ_flag
N2 Fe1 N3 110.1(2) . . ?
N2 Fe1 N4 119.6(2) . . ?
N3 Fe1 N4 113.6(2) . . ?
N2 Fe1 O2 129.9(2) . . ?
N3 Fe1 O2 68.44(19) . . ?
N4 Fe1 O2 104.33(19) . . ?
N2 Fe1 O3 95.37(19) . . ?
N3 Fe1 O3 146.20(19) . . ?
N4 Fe1 O3 68.61(19) . . ?
O2 Fe1 O3 78.26(15) . . ?
N2 Fe1 N1 78.0(2) . . ?
N3 Fe1 N1 75.2(2) . . ?
N4 Fe1 N1 75.1(2) . . ?
O2 Fe1 N1 139.95(16) . . ?
O3 Fe1 N1 133.57(17) . . ?
N2 Fe1 P2 127.81(18) . . ?
N3 Fe1 P2 35.35(15) . . ?
N4 Fe1 P2 111.93(16) . . ?
O2 Fe1 P2 33.12(11) . . ?
O3 Fe1 P2 111.08(11) . . ?
N1 Fe1 P2 108.74(13) . . ?
N2 Fe1 P3 109.23(17) . . ?
N3 Fe1 P3 139.84(17) . . ?
N4 Fe1 P3 35.40(16) . . ?
O2 Fe1 P3 92.25(12) . . ?
O3 Fe1 P3 33.25(11) . . ?
N1 Fe1 P3 105.49(13) . . ?
P2 Fe1 P3 117.59(5) . . ?
N2 Fe1 K1 96.97(16) . . ?
N3 Fe1 K1 108.64(16) . . ?
N4 Fe1 K1 106.11(16) . . ?
O2 Fe1 K1 45.18(11) . . ?
O3 Fe1 K1 44.33(11) . . ?
N1 Fe1 K1 174.61(13) . . ?
P2 Fe1 K1 75.83(4) . . ?
P3 Fe1 K1 74.16(4) . . ?
N7 Fe2 N6 116.6(3) . . ?
N7 Fe2 N8 120.6(3) . . ?
N6 Fe2 N8 107.5(3) . . ?
N7 Fe2 O6 105.2(2) . . ?
N6 Fe2 O6 129.9(2) . . ?
N8 Fe2 O6 69.6(2) . . ?
N7 Fe2 N5 76.6(2) . . ?
N6 Fe2 N5 77.7(3) . . ?
N8 Fe2 N5 76.1(2) . . ?
O6 Fe2 N5 141.0(2) . . ?
N7 Fe2 P6 115.75(19) . . ?
N6 Fe2 P6 127.4(2) . . ?
N8 Fe2 P6 35.98(16) . . ?
O6 Fe2 P6 33.75(12) . . ?
N5 Fe2 P6 109.40(16) . . ?
N7 Fe2 P5 34.54(17) . . ?
N6 Fe2 P5 110.7(2) . . ?
N8 Fe2 P5 141.57(19) . . ?
O6 Fe2 P5 88.31(12) . . ?
N5 Fe2 P5 108.48(17) . . ?
P6 Fe2 P5 115.20(6) . . ?
N7 Fe2 K1 106.75(17) . . ?
N6 Fe2 K1 96.2(2) . . ?
N8 Fe2 K1 105.86(18) . . ?
O6 Fe2 K1 43.73(12) . . ?
N5 Fe2 K1 173.9(2) . . ?
P6 Fe2 K1 73.99(4) . . ?
P5 Fe2 K1 73.75(5) . . ?
N6 Fe3 O5 117.9(4) . . ?
N6 Fe3 O6 152.5(4) . . ?
O5 Fe3 O6 77.6(2) . . ?
N6 Fe3 N7 113.9(4) . . ?
O5 Fe3 N7 65.5(2) . . ?
O6 Fe3 N7 92.9(3) . . ?
N6 Fe3 N8 106.2(4) . . ?
O5 Fe3 N8 135.8(3) . . ?
O6 Fe3 N8 63.4(2) . . ?
N7 Fe3 N8 95.2(3) . . ?
N6 Fe3 P4 39.3(3) . . ?
O5 Fe3 P4 102.3(2) . . ?
O6 Fe3 P4 118.7(3) . . ?
N7 Fe3 P4 143.8(3) . . ?
N8 Fe3 P4 114.0(3) . . ?
N6 Fe3 K1 118.9(4) . . ?
O5 Fe3 K1 50.82(16) . . ?
O6 Fe3 K1 51.36(16) . . ?
N7 Fe3 K1 110.0(2) . . ?
N8 Fe3 K1 109.8(2) . . ?
P4 Fe3 K1 80.88(15) . . ?
O4 K1 O3 173.62(18) . . ?
O4 K1 O2 110.57(17) . . ?
O3 K1 O2 66.75(14) . . ?
O4 K1 O5 74.38(17) . . ?
O3 K1 O5 108.59(14) . . ?
O2 K1 O5 174.42(14) . . ?
O4 K1 O1 96.2(2) . . ?
O3 K1 O1 77.51(17) . . ?
O2 K1 O1 74.24(16) . . ?
O5 K1 O1 108.22(17) . . ?
O4 K1 O6 74.78(19) . . ?
O3 K1 O6 111.58(15) . . ?
O2 K1 O6 115.04(15) . . ?
O5 K1 O6 63.17(15) . . ?
O1 K1 O6 168.71(19) . . ?
O4 K1 Fe3 44.91(17) . . ?
O3 K1 Fe3 140.55(13) . . ?
O2 K1 Fe3 142.44(14) . . ?
O5 K1 Fe3 39.86(13) . . ?
O1 K1 Fe3 127.43(18) . . ?
O6 K1 Fe3 41.28(14) . . ?
O4 K1 Fe1 135.88(15) . . ?
O3 K1 Fe1 38.77(9) . . ?
O2 K1 Fe1 36.95(10) . . ?
O5 K1 Fe1 140.56(11) . . ?
O1 K1 Fe1 53.98(15) . . ?
O6 K1 Fe1 137.31(11) . . ?
Fe3 K1 Fe1 178.59(10) . . ?
O4 K1 Fe2 51.51(15) . . ?
O3 K1 Fe2 134.21(10) . . ?
O2 K1 Fe2 142.14(11) . . ?
O5 K1 Fe2 39.08(11) . . ?
O1 K1 Fe2 133.78(15) . . ?
O6 K1 Fe2 34.95(11) . . ?
Fe1 K1 Fe2 171.43(4) . . ?
O4 K1 P1 110.49(16) . . ?
O3 K1 P1 63.45(10) . . ?
O2 K1 P1 75.66(10) . . ?
O5 K1 P1 105.32(11) . . ?
O1 K1 P1 15.53(13) . . ?
O6 K1 P1 166.28(11) . . ?
Fe3 K1 P1 134.20(10) . . ?
Fe1 K1 P1 47.14(3) . . ?
Fe2 K1 P1 138.95(4) . . ?
O1 P1 N2 111.7(3) . . ?
O1 P1 C13 109.6(3) . . ?
N2 P1 C13 110.9(3) . . ?
O1 P1 C7 111.7(3) . . ?
N2 P1 C7 107.6(3) . . ?
C13 P1 C7 105.1(3) . . ?
O1 P1 K1 28.3(2) . . ?
N2 P1 K1 97.8(2) . . ?
C13 P1 K1 93.74(19) . . ?
C7 P1 K1 139.8(2) . . ?
O2 P2 N3 100.8(3) . . ?
O2 P2 C19 112.5(3) . . ?
N3 P2 C19 113.5(3) . . ?
O2 P2 C25 110.5(3) . . ?
N3 P2 C25 111.2(3) . . ?
C19 P2 C25 108.3(3) . . ?
O2 P2 Fe1 54.60(18) . . ?
N3 P2 Fe1 46.19(19) . . ?
C19 P2 Fe1 129.4(2) . . ?
C25 P2 Fe1 122.2(2) . . ?
O3 P3 N4 103.8(3) . . ?
O3 P3 C31 112.4(3) . . ?
N4 P3 C31 111.1(3) . . ?
O3 P3 C37 110.2(3) . . ?
N4 P3 C37 111.3(3) . . ?
C31 P3 C37 108.1(3) . . ?
O3 P3 Fe1 57.72(17) . . ?
N4 P3 Fe1 46.18(18) . . ?
C31 P3 Fe1 128.9(2) . . ?
C37 P3 Fe1 122.6(2) . . ?
O4 P4 N6 108.0(4) . . ?
O4 P4 C55 118.0(5) . . ?
N6 P4 C55 103.0(5) . . ?
O4 P4 C49 110.5(4) . . ?
N6 P4 C49 108.6(4) . . ?
C55 P4 C49 108.2(4) . . ?
O4 P4 C55B 92.0(6) . . ?
N6 P4 C55B 128.5(6) . . ?
C49 P4 C55B 107.6(6) . . ?
O4 P4 Fe3 67.7(3) . . ?
N6 P4 Fe3 40.3(3) . . ?
C49 P4 Fe3 125.2(3) . . ?
C55B P4 Fe3 127.0(6) . . ?
O5 P5 N7 102.8(3) . . ?
O5 P5 C67 113.7(3) . . ?
N7 P5 C67 110.8(3) . . ?
O5 P5 C61 109.6(3) . . ?
N7 P5 C61 112.8(3) . . ?
C67 P5 C61 107.3(3) . . ?
O5 P5 Fe2 59.80(19) . . ?
N7 P5 Fe2 43.0(2) . . ?
C67 P5 Fe2 124.97(19) . . ?
C61 P5 Fe2 126.9(2) . . ?
O6 P6 N8 101.5(3) . . ?
O6 P6 C73 112.3(3) . . ?
N8 P6 C73 110.7(3) . . ?
O6 P6 C79 110.9(3) . . ?
N8 P6 C79 113.9(3) . . ?
C73 P6 C79 107.5(3) . . ?
O6 P6 Fe2 54.45(19) . . ?
N8 P6 Fe2 47.3(2) . . ?
C73 P6 Fe2 121.7(2) . . ?
C79 P6 Fe2 130.7(2) . . ?
C5 N1 C3 111.3(5) . . ?
C5 N1 C1 111.2(5) . . ?
C3 N1 C1 113.0(5) . . ?
C5 N1 Fe1 108.1(4) . . ?
C3 N1 Fe1 107.4(4) . . ?
C1 N1 Fe1 105.5(4) . . ?
C2 N2 P1 125.9(4) . . ?
C2 N2 Fe1 119.3(4) . . ?
P1 N2 Fe1 114.5(3) . . ?
C4 N3 P2 134.2(5) . . ?
C4 N3 Fe1 124.3(4) . . ?
P2 N3 Fe1 98.5(3) . . ?
C6 N4 P3 129.0(4) . . ?
C6 N4 Fe1 124.0(4) . . ?
P3 N4 Fe1 98.4(2) . . ?
C43 N5 C47 119.0(11) . . ?
C45B N5 C47B 115.8(10) . . ?
C45B N5 C43B 111.0(9) . . ?
C47B N5 C43B 112.2(10) . . ?
C43 N5 C45 110.5(10) . . ?
C47 N5 C45 103.5(10) . . ?
C43 N5 Fe2 105.7(8) . . ?
C47 N5 Fe2 111.2(7) . . ?
C45 N5 Fe2 106.4(6) . . ?
C44B N6 P4 115.1(9) . . ?
C44 N6 P4 130.3(7) . . ?
C44B N6 Fe3 144.4(10) . . ?
P4 N6 Fe3 100.4(4) . . ?
C44 N6 Fe2 111.8(8) . . ?
P4 N6 Fe2 114.9(3) . . ?
C46 N7 P5 130.2(8) . . ?
C46B N7 P5 128.1(7) . . ?
C46 N7 Fe2 120.0(8) . . ?
P5 N7 Fe2 102.4(3) . . ?
C46B N7 Fe3 135.2(7) . . ?
P5 N7 Fe3 91.7(3) . . ?
C48B N8 P6 140.5(10) . . ?
C48 N8 P6 127.8(6) . . ?
C48 N8 Fe2 121.6(5) . . ?
P6 N8 Fe2 96.7(3) . . ?
C48B N8 Fe3 125.5(10) . . ?
P6 N8 Fe3 93.9(3) . . ?
P1 O1 K1 136.2(3) . . ?
P2 O2 Fe1 92.3(2) . . ?
P2 O2 K1 151.3(3) . . ?
Fe1 O2 K1 97.86(15) . . ?
P3 O3 Fe1 89.0(2) . . ?
P3 O3 K1 147.7(3) . . ?
Fe1 O3 K1 96.91(15) . . ?
P4 O4 K1 152.0(3) . . ?
P5 O5 Fe3 99.8(3) . . ?
P5 O5 K1 150.9(3) . . ?
Fe3 O5 K1 89.3(2) . . ?
P6 O6 Fe2 91.8(2) . . ?
P6 O6 Fe3 100.3(3) . . ?
P6 O6 K1 145.4(3) . . ?
Fe2 O6 K1 101.31(17) . . ?
Fe3 O6 K1 87.4(2) . . ?
N1 C1 C2 109.3(5) . . ?
N2 C2 C1 108.9(5) . . ?
N1 C3 C4 109.9(5) . . ?
N3 C4 C3 108.0(5) . . ?
N1 C5 C6 109.5(5) . . ?
N4 C6 C5 107.5(5) . . ?
C8 C7 C12 117.9(6) . . ?
C8 C7 P1 122.1(5) . . ?
C12 C7 P1 120.0(5) . . ?
C7 C8 C9 121.7(7) . . ?
C10 C9 C8 120.1(7) . . ?
C9 C10 C11 119.6(7) . . ?
C12 C11 C10 119.9(8) . . ?
C11 C12 C7 120.7(7) . . ?
C14 C13 C18 118.4(6) . . ?
C14 C13 P1 120.3(5) . . ?
C18 C13 P1 121.3(5) . . ?
C13 C14 C15 120.0(7) . . ?
C16 C15 C14 120.5(7) . . ?
C17 C16 C15 119.6(6) . . ?
C16 C17 C18 120.0(7) . . ?
C13 C18 C17 121.5(6) . . ?
C20 C19 C24 118.7(7) . . ?
C20 C19 P2 122.6(6) . . ?
C24 C19 P2 118.7(6) . . ?
C19 C20 C21 121.6(8) . . ?
C22 C21 C20 120.8(9) . . ?
C21 C22 C23 119.1(9) . . ?
C24 C23 C22 119.5(10) . . ?
C19 C24 C23 120.1(10) . . ?
C26 C25 C30 119.4(6) . . ?
C26 C25 P2 116.5(5) . . ?
C30 C25 P2 124.1(6) . . ?
C25 C26 C27 120.4(7) . . ?
C28 C27 C26 120.3(8) . . ?
C29 C28 C27 119.8(7) . . ?
C28 C29 C30 120.5(7) . . ?
C25 C30 C29 119.5(7) . . ?
C32 C31 C36 119.5(7) . . ?
C32 C31 P3 120.7(6) . . ?
C36 C31 P3 119.8(6) . . ?
C31 C32 C33 120.5(8) . . ?
C34 C33 C32 119.5(9) . . ?
C35 C34 C33 120.4(8) . . ?
C34 C35 C36 120.7(8) . . ?
C35 C36 C31 119.4(8) . . ?
C42 C37 C38 119.5(6) . . ?
C42 C37 P3 122.3(5) . . ?
C38 C37 P3 118.1(5) . . ?
C39 C38 C37 119.2(7) . . ?
C40 C39 C38 121.4(8) . . ?
C39 C40 C41 119.5(7) . . ?
C40 C41 C42 121.0(7) . . ?
C37 C42 C41 119.3(7) . . ?
N5 C43 C44 105.8(14) . . ?
C43 C44 N6 114.2(13) . . ?
C46 C45 N5 97.3(12) . . ?
N7 C46 C45 115.4(13) . . ?
N5 C47 C48 113.8(11) . . ?
N8 C48 C47 103.7(8) . . ?
N5 C43B C44B 112.1(11) . . ?
N6 C44B C43B 98.1(12) . . ?
N5 C45B C46B 111.0(11) . . ?
N7 C46B C45B 95.8(11) . . ?
N5 C47B C48B 98.0(11) . . ?
N8 C48B C47B 106.1(13) . . ?
C54 C49 C50 118.8(7) . . ?
C54 C49 P4 124.1(6) . . ?
C50 C49 P4 117.0(6) . . ?
C51 C50 C49 120.9(8) . . ?
C52 C51 C50 120.0(8) . . ?
C51 C52 C53 119.2(7) . . ?
C54 C53 C52 121.2(7) . . ?
C49 C54 C53 119.9(7) . . ?
C56 C55 C60 119.7(12) . . ?
C56 C55 P4 124.8(9) . . ?
C60 C55 P4 115.2(9) . . ?
C55 C56 C57 121.5(13) . . ?
C56 C57 C58 115.1(16) . . ?
C59 C58 C57 125.1(16) . . ?
C58 C59 C60 119.6(15) . . ?
C59 C60 C55 119.1(13) . . ?
C56B C55B C60B 120.0 . . ?
C56B C55B P4 117.9(10) . . ?
C60B C55B P4 122.1(10) . . ?
C57B C56B C55B 120.0 . . ?
C58B C57B C56B 120.0 . . ?
C57B C58B C59B 120.0 . . ?
C58B C59B C60B 120.0 . . ?
C59B C60B C55B 120.0 . . ?
C66 C61 C62 120.7(6) . . ?
C66 C61 P5 116.5(5) . . ?
C62 C61 P5 122.6(6) . . ?
C61 C62 C63 118.7(8) . . ?
C64 C63 C62 121.0(8) . . ?
C63 C64 C65 120.8(7) . . ?
C64 C65 C66 120.1(9) . . ?
C61 C66 C65 118.6(8) . . ?
C68 C67 C72 118.8(6) . . ?
C68 C67 P5 119.9(5) . . ?
C72 C67 P5 121.4(5) . . ?
C69 C68 C67 121.1(7) . . ?
C68 C69 C70 120.1(7) . . ?
C71 C70 C69 119.6(7) . . ?
C70 C71 C72 120.4(7) . . ?
C67 C72 C71 120.1(6) . . ?
C74 C73 C78 119.0(7) . . ?
C74 C73 P6 124.9(5) . . ?
C78 C73 P6 116.0(5) . . ?
C73 C74 C75 121.2(7) . . ?
C76 C75 C74 119.3(7) . . ?
C75 C76 C77 121.0(8) . . ?
C78 C77 C76 118.3(9) . . ?
C77 C78 C73 121.1(8) . . ?
C80 C79 C84 120.0(7) . . ?
C80 C79 P6 120.7(5) . . ?
C84 C79 P6 119.4(5) . . ?
C79 C80 C81 121.6(8) . . ?
C82 C81 C80 118.8(9) . . ?
C81 C82 C83 120.2(7) . . ?
C82 C83 C84 120.5(8) . . ?
C79 C84 C83 118.9(8) . . ?
F4 B1 F2 113.3(10) . . ?
F4 B1 F3 111.9(10) . . ?
F2 B1 F3 110.6(10) . . ?
F4 B1 F1 105.4(9) . . ?
F2 B1 F1 108.0(9) . . ?
F3 B1 F1 107.3(9) . . ?

loop_
_geom_bond_atom_site_label_1
_geom_bond_atom_site_label_2
_geom_bond_distance
_geom_bond_site_symmetry_2
_geom_bond_publ_flag
Fe1 N2 1.972(5) . ?
Fe1 N3 1.999(5) . ?
Fe1 N4 2.004(5) . ?
Fe1 O2 2.235(5) . ?
Fe1 O3 2.323(4) . ?
Fe1 N1 2.336(5) . ?
Fe1 P2 2.7394(17) . ?
Fe1 P3 2.7470(17) . ?
Fe1 K1 3.6825(15) . ?
Fe2 N7 1.940(6) . ?
Fe2 N6 2.001(7) . ?
Fe2 N8 2.007(6) . ?
Fe2 O6 2.208(5) . ?
Fe2 N5 2.299(6) . ?
Fe2 P6 2.7130(18) . ?
Fe2 P5 2.7754(18) . ?
Fe2 K1 3.7798(18) . ?
Fe3 N6 1.674(8) . ?
Fe3 O5 2.184(7) . ?
Fe3 O6 2.251(7) . ?
Fe3 N7 2.303(8) . ?
Fe3 N8 2.337(8) . ?
Fe3 P4 2.544(6) . ?
Fe3 K1 3.408(5) . ?
K1 O4 2.546(5) . ?
K1 O3 2.592(4) . ?
K1 O2 2.637(4) . ?
K1 O5 2.642(5) . ?
K1 O1 2.645(5) . ?
K1 O6 2.665(5) . ?
K1 P1 3.8626(19) . ?
P1 O1 1.493(5) . ?
P1 N2 1.613(6) . ?
P1 C13 1.810(6) . ?
P1 C7 1.814(6) . ?
P2 O2 1.498(4) . ?
P2 N3 1.602(5) . ?
P2 C19 1.798(7) . ?
P2 C25 1.812(6) . ?
P3 O3 1.506(4) . ?
P3 N4 1.609(6) . ?
P3 C31 1.792(7) . ?
P3 C37 1.807(6) . ?
P4 O4 1.481(6) . ?
P4 N6 1.638(7) . ?
P4 C55 1.769(12) . ?
P4 C49 1.808(7) . ?
P4 C55B 1.998(14) . ?
P5 O5 1.495(5) . ?
P5 N7 1.611(6) . ?
P5 C67 1.805(6) . ?
P5 C61 1.810(6) . ?
P6 O6 1.508(5) . ?
P6 N8 1.605(6) . ?
P6 C73 1.779(7) . ?
P6 C79 1.803(6) . ?
N1 C5 1.470(9) . ?
N1 C3 1.477(9) . ?
N1 C1 1.485(8) . ?
N2 C2 1.458(8) . ?
N3 C4 1.447(8) . ?
N4 C6 1.465(8) . ?
N5 C43 1.402(18) . ?
N5 C47 1.410(16) . ?
N5 C45B 1.420(15) . ?
N5 C47B 1.460(17) . ?
N5 C43B 1.524(16) . ?
N5 C45 1.623(17) . ?
N6 C44B 1.437(18) . ?
N6 C44 1.529(16) . ?
N7 C46 1.389(18) . ?
N7 C46B 1.543(18) . ?
N8 C48B 1.235(18) . ?
N8 C48 1.537(12) . ?
C1 C2 1.513(9) . ?
C3 C4 1.528(10) . ?
C5 C6 1.539(10) . ?
C7 C8 1.375(9) . ?
C7 C12 1.389(9) . ?
C8 C9 1.388(9) . ?
C9 C10 1.350(12) . ?
C10 C11 1.398(12) . ?
C11 C12 1.384(11) . ?
C13 C14 1.379(9) . ?
C13 C18 1.382(9) . ?
C14 C15 1.408(11) . ?
C15 C16 1.374(11) . ?
C16 C17 1.365(11) . ?
C17 C18 1.392(9) . ?
C19 C20 1.356(10) . ?
C19 C24 1.375(12) . ?
C20 C21 1.394(12) . ?
C21 C22 1.325(15) . ?
C22 C23 1.410(18) . ?
C23 C24 1.397(14) . ?
C25 C26 1.387(10) . ?
C25 C30 1.392(9) . ?
C26 C27 1.389(10) . ?
C27 C28 1.384(12) . ?
C28 C29 1.372(12) . ?
C29 C30 1.404(11) . ?
C31 C32 1.363(11) . ?
C31 C36 1.417(10) . ?
C32 C33 1.394(11) . ?
C33 C34 1.387(13) . ?
C34 C35 1.362(13) . ?
C35 C36 1.377(10) . ?
C37 C42 1.378(9) . ?
C37 C38 1.407(10) . ?
C38 C39 1.383(10) . ?
C39 C40 1.355(12) . ?
C40 C41 1.378(12) . ?
C41 C42 1.393(10) . ?
C43 C44 1.40(2) . ?
C45 C46 1.50(2) . ?
C47 C48 1.548(17) . ?
C43B C44B 1.71(2) . ?
C45B C46B 1.68(2) . ?
C47B C48B 1.76(2) . ?
C49 C54 1.370(9) . ?
C49 C50 1.400(10) . ?
C50 C51 1.383(12) . ?
C51 C52 1.368(12) . ?
C52 C53 1.385(10) . ?
C53 C54 1.385(10) . ?
C55 C56 1.383(17) . ?
C55 C60 1.393(17) . ?
C56 C57 1.39(2) . ?
C57 C58 1.41(2) . ?
C58 C59 1.30(2) . ?
C59 C60 1.39(2) . ?
C55B C56B 1.3900 . ?
C55B C60B 1.3900 . ?
C56B C57B 1.3900 . ?
C57B C58B 1.3900 . ?
C58B C59B 1.3900 . ?
C59B C60B 1.3900 . ?
C61 C66 1.393(11) . ?
C61 C62 1.394(10) . ?
C62 C63 1.398(10) . ?
C63 C64 1.344(13) . ?
C64 C65 1.387(13) . ?
C65 C66 1.399(10) . ?
C67 C68 1.381(10) . ?
C67 C72 1.391(8) . ?
C68 C69 1.370(11) . ?
C69 C70 1.398(11) . ?
C70 C71 1.361(11) . ?
C71 C72 1.399(10) . ?
C73 C74 1.382(9) . ?
C73 C78 1.410(11) . ?
C74 C75 1.388(10) . ?
C75 C76 1.385(13) . ?
C76 C77 1.418(14) . ?
C77 C78 1.380(13) . ?
C79 C80 1.366(10) . ?
C79 C84 1.384(10) . ?
C80 C81 1.393(11) . ?
C81 C82 1.367(15) . ?
C82 C83 1.391(15) . ?
C83 C84 1.392(11) . ?
B1 F4 1.325(13) . ?
B1 F2 1.356(14) . ?
B1 F3 1.416(14) . ?
B1 F1 1.494(13) . ?
